data_4082002
loop_
_publ_author_name
'Yoo, Changho'
'Kim, Jin'
'Lee, Yunho'

_publ_section_title
;
 Synthesis and Reactivity of Nickel(II) Hydroxycarbonyl Species,
 NiCOOH-\kC
;
_journal_issue 23
_journal_name_full Organometallics
_journal_page_first 7195
_journal_paper_doi 10.1021/om400881j
_journal_volume 32
_journal_year 2013
_chemical_formula_moiety C27H40B1F4N1Ni1O1P2
_chemical_formula_sum 'C27 H40 B F4 N Ni O P2'
_chemical_formula_weight 602.06
_chemical_name_common {(PNP)NiCO}{BF4}
_chemical_name_systematic
; 
 ? 
;
_space_group_IT_number 2
_symmetry_cell_setting triclinic
_symmetry_space_group_name_Hall '-P 1'
_symmetry_space_group_name_H-M 'P -1'
_atom_sites_solution_hydrogens geom
_atom_sites_solution_primary direct
_atom_sites_solution_secondary difmap
_audit_creation_method SHELXL-97
_cell_angle_alpha 87.759(4)
_cell_angle_beta 79.411(3)
_cell_angle_gamma 89.846(3)
_cell_formula_units_Z 2
_cell_length_a 9.7674(7)
_cell_length_b 11.7304(9)
_cell_length_c 13.0891(10)
_cell_measurement_reflns_used 9984
_cell_measurement_temperature 100(2)
_cell_measurement_theta_max 28.31
_cell_measurement_theta_min 2.30
_cell_volume 1473.01(19)
_computing_cell_refinement 'Bruker SAINT'
_computing_data_collection 'Bruker APEX2'
_computing_data_reduction 'Bruker SAINT'
_computing_molecular_graphics 'Bruker SHELXTL'
_computing_publication_material 'Bruker SHELXTL'
_computing_structure_refinement 'SHELXL-97 (Sheldrick, 2008)'
_computing_structure_solution 'SHELXS-97 (Sheldrick, 2008)'
_diffrn_ambient_temperature 100(2)
_diffrn_measured_fraction_theta_full 0.988
_diffrn_measured_fraction_theta_max 0.988
_diffrn_measurement_device_type 'Bruker APEX-II CCD'
_diffrn_measurement_method '\f and \w scans'
_diffrn_radiation_monochromator graphite
_diffrn_radiation_source 'fine-focus sealed tube'
_diffrn_radiation_type MoK\a
_diffrn_radiation_wavelength 0.71073
_diffrn_reflns_av_R_equivalents 0.0358
_diffrn_reflns_av_sigmaI/netI 0.0323
_diffrn_reflns_limit_h_max 13
_diffrn_reflns_limit_h_min -13
_diffrn_reflns_limit_k_max 15
_diffrn_reflns_limit_k_min -15
_diffrn_reflns_limit_l_max 17
_diffrn_reflns_limit_l_min -17
_diffrn_reflns_number 26587
_diffrn_reflns_theta_full 28.42
_diffrn_reflns_theta_max 28.42
_diffrn_reflns_theta_min 1.74
_exptl_absorpt_coefficient_mu 0.813
_exptl_absorpt_correction_T_max 0.9231
_exptl_absorpt_correction_T_min 0.8542
_exptl_absorpt_correction_type multi-scan
_exptl_crystal_colour gold
_exptl_crystal_density_diffrn 1.357
_exptl_crystal_density_meas ?
_exptl_crystal_density_method 'not measured'
_exptl_crystal_description block
_exptl_crystal_F_000 632
_exptl_crystal_size_max 0.20
_exptl_crystal_size_mid 0.20
_exptl_crystal_size_min 0.10
_refine_diff_density_max 0.437
_refine_diff_density_min -0.267
_refine_diff_density_rms 0.054
_refine_ls_extinction_method none
_refine_ls_goodness_of_fit_ref 1.053
_refine_ls_hydrogen_treatment constr
_refine_ls_matrix_type full
_refine_ls_number_parameters 344
_refine_ls_number_reflns 7316
_refine_ls_number_restraints 0
_refine_ls_restrained_S_all 1.053
_refine_ls_R_factor_all 0.0328
_refine_ls_R_factor_gt 0.0283
_refine_ls_shift/su_max 0.002
_refine_ls_shift/su_mean 0.000
_refine_ls_structure_factor_coef Fsqd
_refine_ls_weighting_details 'calc w=1/[\s^2^(Fo^2^)+(0.0341P)^2^+0.5168P] where P=(Fo^2^+2Fc^2^)/3'
_refine_ls_weighting_scheme calc
_refine_ls_wR_factor_gt 0.0736
_refine_ls_wR_factor_ref 0.0763
_reflns_number_gt 6514
_reflns_number_total 7316
_reflns_threshold_expression >2sigma(I)
_cod_data_source_file om400881j_si_002.cif
_cod_data_source_block yjp034_0m
_cod_depositor_comments
;
The following automatic conversions were performed:

'_symmetry_cell_setting' value 'Triclinic' changed to 'triclinic'
according to /home/saulius/struct/CIF-dictionaries/cif_core.dic
dictionary named 'cif_core.dic' version 2.4.2 from 2011-04-26.

Automatic conversion script
Id: cif_fix_values 1891 2012-01-12 08:04:46Z andrius 

The following automatic conversions were performed:

'_exptl_crystal_density_meas' value 'none' was changed to '?' - the
value is perceived as not measured.

Automatic conversion script
Id: cif_fix_values 3008 2015-01-20 13:52:24Z robertas 
;
_cod_original_sg_symbol_H-M P-1
_cod_database_code 4082002

loop_
_symmetry_equiv_pos_as_xyz
'x, y, z'
'-x, -y, -z'

loop_
_atom_site_label
_atom_site_type_symbol
_atom_site_fract_x
_atom_site_fract_y
_atom_site_fract_z
_atom_site_U_iso_or_equiv
_atom_site_adp_type
_atom_site_occupancy
_atom_site_symmetry_multiplicity
_atom_site_calc_flag
_atom_site_refinement_flags
Ni1 Ni 0.452919(17) 0.720081(14) 0.751619(13) 0.01410(6) Uani 1 1 d .
P1 P 0.28399(3) 0.73425(3) 0.88759(3) 0.01317(7) Uani 1 1 d .
P2 P 0.64554(3) 0.69114(3) 0.63909(3) 0.01364(8) Uani 1 1 d .
B1 B 0.92946(18) 0.70420(14) 0.27763(13) 0.0220(3) Uani 1 1 d .
F4 F 0.86672(10) 0.60097(7) 0.31435(7) 0.0318(2) Uani 1 1 d .
F2 F 0.99770(11) 0.74659(9) 0.35280(8) 0.0360(2) Uani 1 1 d .
F3 F 0.82948(11) 0.78234(9) 0.25877(8) 0.0377(2) Uani 1 1 d .
F1 F 1.02536(11) 0.68727(9) 0.18695(8) 0.0382(2) Uani 1 1 d .
N1 N 0.56856(12) 0.78699(10) 0.83126(9) 0.0157(2) Uani 1 1 d .
O1 O 0.26219(11) 0.65417(11) 0.62085(9) 0.0312(3) Uani 1 1 d .
C20 C 0.38608(14) 0.77069(11) 0.98196(10) 0.0148(2) Uani 1 1 d .
C7 C 0.75866(14) 0.78879(11) 0.68521(10) 0.0155(3) Uani 1 1 d .
C15 C 0.52786(14) 0.78888(11) 0.93999(10) 0.0146(3) Uani 1 1 d .
C17 C 0.56596(15) 0.80283(11) 1.11681(11) 0.0181(3) Uani 1 1 d .
H17 H 0.6293 0.8111 1.1631 0.022 Uiso 1 1 calc R
C1 C 0.33876(14) 0.67597(12) 0.67260(11) 0.0206(3) Uani 1 1 d .
C5 C 0.95545(14) 0.91836(12) 0.66499(11) 0.0176(3) Uani 1 1 d .
C18 C 0.42345(15) 0.79332(12) 1.15778(11) 0.0183(3) Uani 1 1 d .
C2 C 0.69825(13) 0.83292(11) 0.78119(10) 0.0145(2) Uani 1 1 d .
C3 C 0.76638(14) 0.92584(11) 0.81532(11) 0.0170(3) Uani 1 1 d .
H3 H 0.7269 0.9606 0.8783 0.020 Uiso 1 1 calc R
C25 C 0.18920(15) 0.60227(12) 0.93499(11) 0.0206(3) Uani 1 1 d .
H25 H 0.1427 0.6129 1.0087 0.025 Uiso 1 1 calc R
C6 C 0.88551(14) 0.82974(12) 0.62868(11) 0.0174(3) Uani 1 1 d .
H6 H 0.9244 0.7967 0.5648 0.021 Uiso 1 1 calc R
C16 C 0.61790(14) 0.80068(11) 1.01093(11) 0.0172(3) Uani 1 1 d .
H16 H 0.7154 0.8072 0.9862 0.021 Uiso 1 1 calc R
C4 C 0.89138(14) 0.96697(12) 0.75707(11) 0.0182(3) Uani 1 1 d .
H4 H 0.9347 1.0306 0.7810 0.022 Uiso 1 1 calc R
C9 C 0.65498(14) 0.72919(12) 0.50108(10) 0.0169(3) Uani 1 1 d .
H9 H 0.7557 0.7315 0.4678 0.020 Uiso 1 1 calc R
C22 C 0.15636(14) 0.84624(11) 0.87655(11) 0.0172(3) Uani 1 1 d .
H22 H 0.1089 0.8284 0.8176 0.021 Uiso 1 1 calc R
C19 C 0.33479(14) 0.77449(11) 1.08849(11) 0.0170(3) Uani 1 1 d .
H19 H 0.2379 0.7641 1.1140 0.020 Uiso 1 1 calc R
C11 C 0.58378(15) 0.64048(13) 0.44577(11) 0.0211(3) Uani 1 1 d .
H11A H 0.4834 0.6402 0.4731 0.032 Uiso 1 1 calc R
H11B H 0.6220 0.5648 0.4578 0.032 Uiso 1 1 calc R
H11C H 0.6003 0.6596 0.3709 0.032 Uiso 1 1 calc R
C14 C 0.71099(17) 0.51620(13) 0.76836(12) 0.0259(3) Uani 1 1 d .
H14A H 0.7496 0.4397 0.7757 0.039 Uiso 1 1 calc R
H14B H 0.6158 0.5185 0.8083 0.039 Uiso 1 1 calc R
H14C H 0.7689 0.5722 0.7946 0.039 Uiso 1 1 calc R
C23 C 0.23404(16) 0.95971(12) 0.84936(13) 0.0252(3) Uani 1 1 d .
H23A H 0.1678 1.0195 0.8376 0.038 Uiso 1 1 calc R
H23B H 0.3044 0.9523 0.7862 0.038 Uiso 1 1 calc R
H23C H 0.2797 0.9800 0.9069 0.038 Uiso 1 1 calc R
C12 C 0.70897(14) 0.54463(11) 0.65330(11) 0.0184(3) Uani 1 1 d .
H12 H 0.6417 0.4915 0.6303 0.022 Uiso 1 1 calc R
C24 C 0.04453(16) 0.85288(13) 0.97512(12) 0.0247(3) Uani 1 1 d .
H24A H 0.0871 0.8788 1.0324 0.037 Uiso 1 1 calc R
H24B H 0.0029 0.7772 0.9936 0.037 Uiso 1 1 calc R
H24C H -0.0278 0.9068 0.9624 0.037 Uiso 1 1 calc R
C8 C 1.09364(15) 0.96237(13) 0.60529(12) 0.0229(3) Uani 1 1 d .
H8A H 1.1695 0.9270 0.6348 0.034 Uiso 1 1 calc R
H8B H 1.0979 1.0454 0.6103 0.034 Uiso 1 1 calc R
H8C H 1.1031 0.9432 0.5321 0.034 Uiso 1 1 calc R
C21 C 0.36766(16) 0.80065(14) 1.27258(11) 0.0251(3) Uani 1 1 d .
H21A H 0.2661 0.7918 1.2857 0.038 Uiso 1 1 calc R
H21B H 0.3920 0.8750 1.2960 0.038 Uiso 1 1 calc R
H21C H 0.4085 0.7399 1.3107 0.038 Uiso 1 1 calc R
C26 C 0.07564(18) 0.57696(15) 0.87257(13) 0.0322(4) Uani 1 1 d .
H26A H 0.1183 0.5667 0.7997 0.048 Uiso 1 1 calc R
H26B H 0.0102 0.6408 0.8768 0.048 Uiso 1 1 calc R
H26C H 0.0257 0.5071 0.9012 0.048 Uiso 1 1 calc R
C13 C 0.85209(16) 0.52711(13) 0.58555(12) 0.0266(3) Uani 1 1 d .
H13A H 0.9207 0.5761 0.6086 0.040 Uiso 1 1 calc R
H13B H 0.8477 0.5469 0.5128 0.040 Uiso 1 1 calc R
H13C H 0.8795 0.4471 0.5919 0.040 Uiso 1 1 calc R
C10 C 0.59630(16) 0.84899(12) 0.48833(12) 0.0236(3) Uani 1 1 d .
H10A H 0.6150 0.8734 0.4146 0.035 Uiso 1 1 calc R
H10B H 0.6408 0.9023 0.5281 0.035 Uiso 1 1 calc R
H10C H 0.4955 0.8480 0.5142 0.035 Uiso 1 1 calc R
C27 C 0.2908(2) 0.50319(13) 0.93486(15) 0.0370(4) Uani 1 1 d .
H27A H 0.2408 0.4353 0.9683 0.055 Uiso 1 1 calc R
H27B H 0.3639 0.5235 0.9732 0.055 Uiso 1 1 calc R
H27C H 0.3331 0.4872 0.8630 0.055 Uiso 1 1 calc R

loop_
_atom_site_aniso_label
_atom_site_aniso_U_11
_atom_site_aniso_U_22
_atom_site_aniso_U_33
_atom_site_aniso_U_23
_atom_site_aniso_U_13
_atom_site_aniso_U_12
Ni1 0.01115(9) 0.01674(9) 0.01405(9) -0.00263(6) -0.00085(6) -0.00258(6)
P1 0.01141(15) 0.01366(15) 0.01401(16) -0.00157(12) -0.00097(12) -0.00139(12)
P2 0.01192(16) 0.01487(16) 0.01357(16) -0.00096(12) -0.00081(12) -0.00142(12)
B1 0.0206(8) 0.0218(8) 0.0218(8) 0.0007(6) 0.0006(6) 0.0003(6)
F4 0.0363(5) 0.0231(4) 0.0299(5) -0.0013(4) 0.0103(4) -0.0042(4)
F2 0.0350(5) 0.0390(6) 0.0374(6) -0.0067(4) -0.0141(4) 0.0005(4)
F3 0.0353(6) 0.0349(5) 0.0453(6) 0.0052(5) -0.0151(5) 0.0087(4)
F1 0.0339(5) 0.0437(6) 0.0296(5) -0.0024(4) 0.0136(4) -0.0087(4)
N1 0.0129(5) 0.0185(5) 0.0154(5) -0.0022(4) -0.0013(4) -0.0037(4)
O1 0.0208(5) 0.0499(7) 0.0241(6) -0.0070(5) -0.0060(4) -0.0090(5)
C20 0.0145(6) 0.0145(6) 0.0160(6) -0.0005(5) -0.0043(5) -0.0005(5)
C7 0.0136(6) 0.0161(6) 0.0173(6) -0.0001(5) -0.0039(5) -0.0017(5)
C15 0.0155(6) 0.0121(6) 0.0159(6) -0.0007(5) -0.0019(5) 0.0001(5)
C17 0.0197(7) 0.0177(6) 0.0186(7) 0.0005(5) -0.0086(5) -0.0012(5)
C1 0.0158(6) 0.0257(7) 0.0185(7) -0.0036(6) 0.0024(5) -0.0033(5)
C5 0.0144(6) 0.0201(6) 0.0183(7) 0.0054(5) -0.0042(5) -0.0032(5)
C18 0.0217(7) 0.0189(6) 0.0144(6) 0.0004(5) -0.0041(5) 0.0007(5)
C2 0.0122(6) 0.0158(6) 0.0158(6) 0.0009(5) -0.0033(5) -0.0009(5)
C3 0.0174(6) 0.0173(6) 0.0167(6) -0.0013(5) -0.0042(5) -0.0024(5)
C25 0.0220(7) 0.0168(6) 0.0203(7) -0.0017(5) 0.0036(5) -0.0065(5)
C6 0.0153(6) 0.0202(6) 0.0160(6) 0.0007(5) -0.0017(5) -0.0010(5)
C16 0.0137(6) 0.0179(6) 0.0201(7) 0.0008(5) -0.0033(5) -0.0020(5)
C4 0.0172(6) 0.0176(6) 0.0209(7) 0.0015(5) -0.0069(5) -0.0046(5)
C9 0.0150(6) 0.0214(6) 0.0138(6) 0.0004(5) -0.0019(5) -0.0024(5)
C22 0.0160(6) 0.0186(6) 0.0178(7) -0.0021(5) -0.0053(5) 0.0017(5)
C19 0.0150(6) 0.0182(6) 0.0177(7) 0.0008(5) -0.0027(5) 0.0012(5)
C11 0.0189(7) 0.0262(7) 0.0185(7) -0.0018(6) -0.0034(5) -0.0046(5)
C14 0.0304(8) 0.0237(7) 0.0223(8) 0.0063(6) -0.0032(6) 0.0033(6)
C23 0.0282(8) 0.0173(7) 0.0320(8) 0.0016(6) -0.0111(6) -0.0004(6)
C12 0.0178(6) 0.0171(6) 0.0201(7) -0.0005(5) -0.0029(5) 0.0013(5)
C24 0.0211(7) 0.0307(8) 0.0220(7) -0.0048(6) -0.0027(6) 0.0103(6)
C8 0.0173(7) 0.0286(7) 0.0221(7) 0.0030(6) -0.0025(6) -0.0074(6)
C21 0.0246(8) 0.0361(8) 0.0153(7) -0.0004(6) -0.0052(6) 0.0015(6)
C26 0.0349(9) 0.0349(9) 0.0248(8) -0.0071(7) 0.0014(7) -0.0221(7)
C13 0.0241(8) 0.0260(7) 0.0272(8) 0.0009(6) 0.0013(6) 0.0091(6)
C10 0.0241(7) 0.0217(7) 0.0254(8) 0.0048(6) -0.0069(6) -0.0014(6)
C27 0.0446(10) 0.0164(7) 0.0426(10) 0.0046(7) 0.0097(8) 0.0037(7)

loop_
_atom_type_symbol
_atom_type_description
_atom_type_scat_dispersion_real
_atom_type_scat_dispersion_imag
_atom_type_scat_source
C C 0.0033 0.0016 'International Tables Vol C Tables 4.2.6.8 and 6.1.1.4'
H H 0.0000 0.0000 'International Tables Vol C Tables 4.2.6.8 and 6.1.1.4'
B B 0.0013 0.0007 'International Tables Vol C Tables 4.2.6.8 and 6.1.1.4'
N N 0.0061 0.0033 'International Tables Vol C Tables 4.2.6.8 and 6.1.1.4'
O O 0.0106 0.0060 'International Tables Vol C Tables 4.2.6.8 and 6.1.1.4'
F F 0.0171 0.0103 'International Tables Vol C Tables 4.2.6.8 and 6.1.1.4'
P P 0.1023 0.0942 'International Tables Vol C Tables 4.2.6.8 and 6.1.1.4'
Ni Ni 0.3393 1.1124 'International Tables Vol C Tables 4.2.6.8 and 6.1.1.4'

loop_
_geom_angle_atom_site_label_1
_geom_angle_atom_site_label_2
_geom_angle_atom_site_label_3
_geom_angle
C1 Ni1 N1 172.36(6)
C1 Ni1 P2 96.16(5)
N1 Ni1 P2 85.50(4)
C1 Ni1 P1 92.66(5)
N1 Ni1 P1 86.74(4)
P2 Ni1 P1 168.363(15)
C20 P1 C22 109.77(6)
C20 P1 C25 107.47(7)
C22 P1 C25 108.15(7)
C20 P1 Ni1 98.93(5)
C22 P1 Ni1 115.55(5)
C25 P1 Ni1 116.24(5)
C7 P2 C9 106.00(6)
C7 P2 C12 109.54(6)
C9 P2 C12 109.50(6)
C7 P2 Ni1 99.37(5)
C9 P2 Ni1 120.34(5)
C12 P2 Ni1 111.13(5)
F3 B1 F4 110.02(13)
F3 B1 F1 110.37(13)
F4 B1 F1 109.31(12)
F3 B1 F2 108.54(13)
F4 B1 F2 109.03(13)
F1 B1 F2 109.54(13)
C15 N1 C2 120.76(11)
C15 N1 Ni1 120.08(9)
C2 N1 Ni1 119.14(9)
C19 C20 C15 121.82(12)
C19 C20 P1 124.38(10)
C15 C20 P1 113.69(10)
C6 C7 C2 121.89(12)
C6 C7 P2 125.25(11)
C2 C7 P2 112.40(10)
C16 C15 C20 116.85(12)
C16 C15 N1 125.51(12)
C20 C15 N1 117.52(12)
C16 C17 C18 122.27(13)
O1 C1 Ni1 175.75(14)
C6 C5 C4 117.44(12)
C6 C5 C8 121.22(13)
C4 C5 C8 121.32(13)
C19 C18 C17 117.29(12)
C19 C18 C21 120.90(13)
C17 C18 C21 121.81(13)
C7 C2 C3 117.08(12)
C7 C2 N1 117.45(12)
C3 C2 N1 125.25(12)
C4 C3 C2 120.19(13)
C27 C25 C26 111.71(13)
C27 C25 P1 110.14(10)
C26 C25 P1 111.77(11)
C5 C6 C7 120.71(13)
C17 C16 C15 120.61(12)
C3 C4 C5 122.51(13)
C11 C9 C10 112.06(12)
C11 C9 P2 112.22(9)
C10 C9 P2 110.06(9)
C23 C22 C24 111.76(12)
C23 C22 P1 108.50(10)
C24 C22 P1 112.49(10)
C18 C19 C20 120.84(13)
C13 C12 C14 111.44(12)
C13 C12 P2 111.96(10)
C14 C12 P2 109.32(10)

loop_
_geom_bond_atom_site_label_1
_geom_bond_atom_site_label_2
_geom_bond_distance
Ni1 C1 1.7463(15)
Ni1 N1 1.8655(11)
Ni1 P2 2.2004(4)
Ni1 P1 2.2045(4)
P1 C20 1.7886(14)
P1 C22 1.8285(14)
P1 C25 1.8332(14)
P2 C7 1.7898(14)
P2 C9 1.8294(14)
P2 C12 1.8394(14)
B1 F3 1.3860(19)
B1 F4 1.3867(18)
B1 F1 1.3908(18)
B1 F2 1.393(2)
N1 C15 1.4066(17)
N1 C2 1.4126(16)
O1 C1 1.1333(18)
C20 C19 1.3948(18)
C20 C15 1.4064(18)
C7 C6 1.3971(18)
C7 C2 1.4040(19)
C15 C16 1.4020(19)
C17 C16 1.3867(19)
C17 C18 1.3998(19)
C5 C6 1.3910(19)
C5 C4 1.394(2)
C5 C8 1.5111(18)
C18 C19 1.3880(19)
C18 C21 1.5070(19)
C2 C3 1.4077(18)
C3 C4 1.3917(18)
C25 C27 1.526(2)
C25 C26 1.530(2)
C9 C11 1.5292(19)
C9 C10 1.5309(19)
C22 C23 1.5307(19)
C22 C24 1.534(2)
C14 C12 1.534(2)
C12 C13 1.530(2)
